data_2102173
loop_
_publ_author_name
'Chisholm, Greig'
'Kennedy, Alan R.'
'Wilson, Sharon'
'Teat, Simon J.'

_publ_section_title
;
 Comparison of the structural motifs of acetoacetanilides and related
 azo pigments
;
_journal_issue 6
_journal_name_full 'Acta Crystallographica Section B'
_journal_page_first 1046
_journal_page_last 1053
_journal_paper_doi 10.1107/S0108768100010946
_journal_volume 56
_journal_year 2000
_chemical_formula_sum 'C11 H13 N O2'
_chemical_formula_weight 191.22
_chemical_name_systematic
; 
 ? 
;
_space_group_IT_number 61
_symmetry_cell_setting orthorhombic
_symmetry_space_group_name_Hall '-P 2ac 2ab'
_symmetry_space_group_name_H-M 'P b c a'
_atom_sites_solution_hydrogens geom
_atom_sites_solution_primary direct
_atom_sites_solution_secondary difmap
_audit_creation_method SHELXL-97
_cell_angle_alpha 90.00
_cell_angle_beta 90.00
_cell_angle_gamma 90.00
_cell_formula_units_Z 8
_cell_length_a 26.766(5)
_cell_length_b 9.3754(18)
_cell_length_c 8.1729(13)
_cell_measurement_reflns_used 19
_cell_measurement_temperature 123(2)
_cell_measurement_theta_max 9.11
_cell_measurement_theta_min 6.62
_cell_volume 2050.9(6)
_computing_cell_refinement 'MSC/Rigaku diffractometer control'
_computing_data_collection 'MSC/Rigaku diffractometer control'
_computing_data_reduction texsan
_computing_publication_material 'SHELXL-97 (Sheldrick, 1997)'
_computing_structure_refinement 'SHELXL-97 (Sheldrick, 1997)'
_computing_structure_solution 'SHELXS-97 (Sheldrick, 1990)'
_diffrn_ambient_temperature 123(2)
_diffrn_measured_fraction_theta_full 0.872
_diffrn_measured_fraction_theta_max 0.872
_diffrn_measurement_device_type 'Rigaku AFC7S Diffractometer'
_diffrn_measurement_method \w/2\q
_diffrn_radiation_monochromator graphite
_diffrn_radiation_source 'fine-focus sealed tube'
_diffrn_radiation_type MoK\a
_diffrn_radiation_wavelength 0.71069
_diffrn_reflns_av_R_equivalents 0.0392
_diffrn_reflns_av_sigmaI/netI 0.0632
_diffrn_reflns_limit_h_max 34
_diffrn_reflns_limit_h_min -34
_diffrn_reflns_limit_k_max 12
_diffrn_reflns_limit_k_min -12
_diffrn_reflns_limit_l_max 10
_diffrn_reflns_limit_l_min -10
_diffrn_reflns_number 4726
_diffrn_reflns_theta_full 27.50
_diffrn_reflns_theta_max 27.50
_diffrn_reflns_theta_min 2.65
_diffrn_standards_decay_% 0
_diffrn_standards_interval_count 150
_diffrn_standards_number 3
_exptl_absorpt_coefficient_mu 0.086
_exptl_absorpt_correction_type none
_exptl_crystal_colour colourless
_exptl_crystal_density_diffrn 1.239
_exptl_crystal_density_method 'not measured'
_exptl_crystal_description plate
_exptl_crystal_F_000 816
_exptl_crystal_size_max 0.70
_exptl_crystal_size_mid 0.40
_exptl_crystal_size_min 0.15
_refine_diff_density_max 0.182
_refine_diff_density_min -0.203
_refine_diff_density_rms 0.044
_refine_ls_extinction_method none
_refine_ls_goodness_of_fit_ref 0.986
_refine_ls_hydrogen_treatment refall
_refine_ls_matrix_type full
_refine_ls_number_parameters 168
_refine_ls_number_reflns 2363
_refine_ls_number_restraints 0
_refine_ls_restrained_S_all 0.986
_refine_ls_R_factor_all 0.0929
_refine_ls_R_factor_gt 0.0349
_refine_ls_shift/su_max 0.040
_refine_ls_shift/su_mean 0.001
_refine_ls_structure_factor_coef Fsqd
_refine_ls_weighting_details 'w=1/[\s^2^(Fo^2^)+(0.0480P)^2^+0.0959P] where P=(Fo^2^+2Fc^2^)/3'
_refine_ls_weighting_scheme calc
_refine_ls_wR_factor_gt 0.0872
_refine_ls_wR_factor_ref 0.1026
_reflns_number_gt 1401
_reflns_number_total 2363
_reflns_threshold_expression >2sigma(I)
_cod_data_source_file bm0031.cif
_cod_data_source_block 11
_cod_depositor_comments
;
The following automatic conversions were performed:

'_refine_ls_weighting_scheme' value 'calc
w=1/[\s^2^(Fo^2^)+(0.0480P)^2^+0.0959P] where P=(Fo^2^+2Fc^2^)/3' was
changed to 'calc'. New tag '_refine_ls_weighting_details' was
created. The value of the new tag was set to
'w=1/[\s^2^(Fo^2^)+(0.0480P)^2^+0.0959P] where P=(Fo^2^+2Fc^2^)/3'.

Automatic conversion script
Id: cif_fix_values 3143 2015-03-26 13:38:13Z robertas 
;
_cod_original_sg_symbol_H-M Pbca
_cod_database_code 2102173
_cod_database_fobs_code 2102173

loop_
_symmetry_equiv_pos_as_xyz
'x, y, z'
'-x, y+1/2, -z+1/2'
'x+1/2, -y+1/2, -z'
'-x+1/2, -y, z+1/2'
'-x, -y, -z'
'x, -y-1/2, z-1/2'
'-x-1/2, y-1/2, z'
'x-1/2, y, -z-1/2'

loop_
_atom_site_label
_atom_site_type_symbol
_atom_site_fract_x
_atom_site_fract_y
_atom_site_fract_z
_atom_site_U_iso_or_equiv
_atom_site_adp_type
_atom_site_occupancy
_atom_site_calc_flag
_atom_site_refinement_flags
O1 O 0.25827(4) -0.29631(10) 0.03770(14) 0.0314(3) Uani 1 d .
O2 O 0.17274(5) -0.12578(13) 0.21003(14) 0.0419(3) Uani 1 d .
N1 N 0.29137(4) -0.07245(13) 0.03422(14) 0.0216(3) Uani 1 d .
C1 C 0.34058(5) -0.10045(15) 0.08792(17) 0.0217(3) Uani 1 d .
C2 C 0.37706(5) 0.00066(15) 0.05131(18) 0.0248(3) Uani 1 d .
C3 C 0.42603(6) -0.01927(18) 0.10250(18) 0.0291(3) Uani 1 d .
C4 C 0.43982(5) -0.13953(18) 0.19110(18) 0.0302(3) Uani 1 d .
C5 C 0.40313(6) -0.23921(18) 0.2264(2) 0.0312(3) Uani 1 d .
C6 C 0.35386(5) -0.22121(15) 0.1774(2) 0.0269(3) Uani 1 d .
C7 C 0.25437(5) -0.16820(15) 0.00963(17) 0.0218(3) Uani 1 d .
C8 C 0.20664(5) -0.10706(15) -0.05909(18) 0.0221(3) Uani 1 d .
C9 C 0.16489(5) -0.10829(15) 0.06541(19) 0.0263(3) Uani 1 d .
C10 C 0.11356(7) -0.0837(3) -0.0007(3) 0.0444(5) Uani 1 d .
C41 C 0.49270(6) -0.1597(2) 0.2518(2) 0.0476(5) Uani 1 d .
H41A H 0.4960 -0.2544 0.3014 0.057 Uiso 0.50 calc PR
H41B H 0.5004 -0.0865 0.3336 0.057 Uiso 0.50 calc PR
H41C H 0.5160 -0.1512 0.1598 0.057 Uiso 0.50 calc PR
H41D H 0.5123 -0.0737 0.2285 0.057 Uiso 0.50 calc PR
H41E H 0.5079 -0.2416 0.1963 0.057 Uiso 0.50 calc PR
H41F H 0.4923 -0.1768 0.3701 0.057 Uiso 0.50 calc PR
H1 H 0.3675(5) 0.0820(19) -0.012(2) 0.026(4) Uiso 1 d .
H2 H 0.4495(6) 0.059(2) 0.077(2) 0.039(5) Uiso 1 d .
H3 H 0.4122(6) -0.3239(19) 0.288(2) 0.036(5) Uiso 1 d .
H4 H 0.3303(6) -0.2908(18) 0.206(2) 0.034(5) Uiso 1 d .
H5 H 0.2843(6) 0.016(2) 0.011(2) 0.029(4) Uiso 1 d .
H6 H 0.2103(5) -0.0112(17) -0.0939(18) 0.019(4) Uiso 1 d .
H7 H 0.1981(5) -0.1678(17) -0.153(2) 0.024(4) Uiso 1 d .
H8 H 0.1113(8) 0.011(3) -0.046(3) 0.061(6) Uiso 1 d .
H9 H 0.1063(9) -0.153(3) -0.088(3) 0.078(8) Uiso 1 d .
H10 H 0.0900(9) -0.087(3) 0.082(4) 0.078(8) Uiso 1 d .

loop_
_atom_site_aniso_label
_atom_site_aniso_U_11
_atom_site_aniso_U_22
_atom_site_aniso_U_33
_atom_site_aniso_U_23
_atom_site_aniso_U_13
_atom_site_aniso_U_12
O1 0.0286(5) 0.0204(5) 0.0453(7) 0.0010(4) -0.0056(5) -0.0015(4)
O2 0.0507(7) 0.0514(7) 0.0237(6) 0.0076(5) 0.0060(5) 0.0185(6)
N1 0.0212(6) 0.0178(6) 0.0257(6) 0.0008(5) -0.0016(5) 0.0012(4)
C1 0.0213(6) 0.0235(7) 0.0202(7) -0.0012(5) 0.0007(5) 0.0007(5)
C2 0.0274(8) 0.0238(7) 0.0232(7) 0.0015(6) -0.0014(6) -0.0014(6)
C3 0.0248(8) 0.0363(8) 0.0262(8) 0.0014(7) -0.0005(6) -0.0062(6)
C4 0.0225(7) 0.0430(9) 0.0249(7) 0.0025(7) -0.0001(6) 0.0025(6)
C5 0.0280(7) 0.0344(8) 0.0310(8) 0.0080(7) -0.0007(6) 0.0063(7)
C6 0.0253(7) 0.0269(8) 0.0285(8) 0.0033(6) 0.0019(6) 0.0003(6)
C7 0.0235(7) 0.0209(7) 0.0210(6) -0.0027(5) 0.0002(5) -0.0010(5)
C8 0.0244(7) 0.0217(7) 0.0202(6) -0.0004(5) -0.0017(5) -0.0028(5)
C9 0.0287(7) 0.0224(7) 0.0278(7) 0.0035(6) 0.0025(6) 0.0050(6)
C10 0.0264(9) 0.0579(12) 0.0488(11) 0.0159(10) 0.0048(8) 0.0084(8)
C41 0.0253(8) 0.0708(13) 0.0465(10) 0.0149(10) -0.0037(7) 0.0023(9)

loop_
_atom_type_symbol
_atom_type_description
_atom_type_scat_dispersion_real
_atom_type_scat_dispersion_imag
_atom_type_scat_source
O O 0.0106 0.0060 'International Tables Vol C Tables 4.2.6.8 and 6.1.1.4'
N N 0.0061 0.0033 'International Tables Vol C Tables 4.2.6.8 and 6.1.1.4'
C C 0.0033 0.0016 'International Tables Vol C Tables 4.2.6.8 and 6.1.1.4'
H H 0.0000 0.0000 'International Tables Vol C Tables 4.2.6.8 and 6.1.1.4'

loop_
_geom_angle_atom_site_label_1
_geom_angle_atom_site_label_2
_geom_angle_atom_site_label_3
_geom_angle
C7 N1 C1 127.28(12)
C2 C1 C6 119.11(13)
C2 C1 N1 117.40(13)
C6 C1 N1 123.47(13)
C3 C2 C1 120.35(14)
C2 C3 C4 121.13(14)
C5 C4 C3 117.84(14)
C5 C4 C41 120.72(15)
C3 C4 C41 121.41(15)
C4 C5 C6 122.08(14)
C5 C6 C1 119.48(14)
O1 C7 N1 124.06(13)
O1 C7 C8 120.88(12)
N1 C7 C8 115.06(12)
C7 C8 C9 111.88(12)
O2 C9 C10 122.20(15)
O2 C9 C8 121.97(13)
C10 C9 C8 115.81(14)

loop_
_geom_bond_atom_site_label_1
_geom_bond_atom_site_label_2
_geom_bond_distance
O1 C7 1.2273(17)
O2 C9 1.2117(18)
N1 C7 1.3516(18)
N1 C1 1.4129(17)
C1 C2 1.3935(19)
C1 C6 1.394(2)
C2 C3 1.388(2)
C3 C4 1.390(2)
C4 C5 1.386(2)
C4 C41 1.512(2)
C5 C6 1.389(2)
C7 C8 1.5088(19)
C8 C9 1.511(2)
C9 C10 1.494(2)

loop_
_geom_torsion_atom_site_label_1
_geom_torsion_atom_site_label_2
_geom_torsion_atom_site_label_3
_geom_torsion_atom_site_label_4
_geom_torsion
C7 N1 C1 C2 157.92(13)
C7 N1 C1 C6 -23.5(2)
C6 C1 C2 C3 0.4(2)
N1 C1 C2 C3 179.08(13)
C1 C2 C3 C4 -0.1(2)
C2 C3 C4 C5 0.2(2)
C2 C3 C4 C41 -178.04(16)
C3 C4 C5 C6 -0.6(2)
C41 C4 C5 C6 177.65(16)
C4 C5 C6 C1 0.9(2)
C2 C1 C6 C5 -0.8(2)
N1 C1 C6 C5 -179.38(14)
C1 N1 C7 O1 3.0(2)
C1 N1 C7 C8 -176.08(13)
O1 C7 C8 C9 70.81(18)
N1 C7 C8 C9 -110.10(14)
C7 C8 C9 O2 15.5(2)
C7 C8 C9 C10 -165.72(15)
